data_4339538
loop_
_publ_author_name
'Sanyal, Anasuya'
'Chatterjee, Sudipta'
'Casti\~neiras, Alfonso'
'Sarkar, Biprajit'
'Singh, Priti'
'Fiedler, Jan'
'Z\'alis, Stanislav'
'Kaim, Wolfgang'
'Goswami, Sreebrata'

_publ_section_title
;
 Singlet diradical complexes of chromium, molybdenum, and tungsten with
 azo anion radical ligands from M(CO)6 precursors.
;
_journal_issue 21
_journal_name_full 'Inorganic chemistry'
_journal_page_first 8584
_journal_page_last 8593
_journal_paper_doi 10.1021/ic700584x
_journal_volume 46
_journal_year 2007
_chemical_formula_sum 'C56 H44 Mo2 N14 O'
_chemical_formula_weight 1120.93
_chemical_name_systematic
; 
 ? 
;
_space_group_IT_number 14
_symmetry_cell_setting monoclinic
_symmetry_space_group_name_Hall '-P 2ybc'
_symmetry_space_group_name_H-M 'P 1 21/c 1'
_atom_sites_solution_hydrogens geom
_atom_sites_solution_primary direct
_atom_sites_solution_secondary difmap
_audit_creation_method SHELXL-97
_cell_angle_alpha 90.00
_cell_angle_beta 93.941(19)
_cell_angle_gamma 90.00
_cell_formula_units_Z 4
_cell_length_a 12.887(14)
_cell_length_b 13.048(14)
_cell_length_c 30.18(3)
_cell_measurement_reflns_used 908
_cell_measurement_temperature 293(2)
_cell_measurement_theta_max 19.495
_cell_measurement_theta_min 2.29
_cell_volume 5063(9)
_computing_cell_refinement 'SAINT Software (Bruker, 1997)'
_computing_data_collection 'SMART Software (Bruker, 1997)'
_computing_data_reduction 'SAINT Software (Bruker, 1997)'
_computing_molecular_graphics 'PLATON Spek, 2002)'
_computing_publication_material 'SHELXL-97 (Sheldrick, 1997)'
_computing_structure_refinement 'SHELXL-97 (Sheldrick, 1997)'
_computing_structure_solution 'SHELXS-97 (Sheldrick, 1990)'
_diffrn_ambient_temperature 293(2)
_diffrn_measured_fraction_theta_full 0.967
_diffrn_measured_fraction_theta_max 0.967
_diffrn_measurement_device_type 'Bruker SMART CCD-1000'
_diffrn_measurement_method 'omega scans'
_diffrn_radiation_monochromator graphite
_diffrn_radiation_source 'fine-focus sealed tube'
_diffrn_radiation_type MoK\a
_diffrn_radiation_wavelength 0.71073
_diffrn_reflns_av_R_equivalents 0.0573
_diffrn_reflns_av_sigmaI/netI 0.0986
_diffrn_reflns_limit_h_max 15
_diffrn_reflns_limit_h_min -15
_diffrn_reflns_limit_k_max 15
_diffrn_reflns_limit_k_min 0
_diffrn_reflns_limit_l_max 35
_diffrn_reflns_limit_l_min 0
_diffrn_reflns_number 51338
_diffrn_reflns_theta_full 25.26
_diffrn_reflns_theta_max 25.26
_diffrn_reflns_theta_min 1.35
_diffrn_standards_decay_% 0
_exptl_absorpt_coefficient_mu 0.551
_exptl_absorpt_correction_T_max 0.9318
_exptl_absorpt_correction_T_min 0.8791
_exptl_absorpt_correction_type SADABS
_exptl_crystal_colour black
_exptl_crystal_density_diffrn 1.471
_exptl_crystal_density_method 'not measured'
_exptl_crystal_description prism
_exptl_crystal_F_000 2280
_exptl_crystal_size_max 0.24
_exptl_crystal_size_mid 0.16
_exptl_crystal_size_min 0.13
_refine_diff_density_max 0.709
_refine_diff_density_min -1.279
_refine_diff_density_rms 0.114
_refine_ls_extinction_method none
_refine_ls_goodness_of_fit_ref 1.027
_refine_ls_hydrogen_treatment constr
_refine_ls_matrix_type full
_refine_ls_number_parameters 658
_refine_ls_number_reflns 8891
_refine_ls_number_restraints 0
_refine_ls_restrained_S_all 1.027
_refine_ls_R_factor_all 0.1546
_refine_ls_R_factor_gt 0.0607
_refine_ls_shift/su_max 0.000
_refine_ls_shift/su_mean 0.000
_refine_ls_structure_factor_coef Fsqd
_refine_ls_weighting_details 'calc w=1/[\s^2^(Fo^2^)+(0.0334P)^2^+35.4551P] where P=(Fo^2^+2Fc^2^)/3'
_refine_ls_weighting_scheme calc
_refine_ls_wR_factor_gt 0.1212
_refine_ls_wR_factor_ref 0.1743
_reflns_number_gt 4760
_reflns_number_total 8891
_reflns_threshold_expression >2sigma(I)
_cod_data_source_file ic700584x-file002.cif
_cod_data_source_block 03acsg01
_cod_original_sg_symbol_H-M 'P2(1)/c (No. 14)'
_cod_database_code 4339538

loop_
_symmetry_equiv_pos_as_xyz
'x, y, z'
'-x, y+1/2, -z+1/2'
'-x, -y, -z'
'x, -y-1/2, z-1/2'

loop_
_atom_site_label
_atom_site_type_symbol
_atom_site_fract_x
_atom_site_fract_y
_atom_site_fract_z
_atom_site_U_iso_or_equiv
_atom_site_adp_type
_atom_site_occupancy
_atom_site_symmetry_multiplicity
_atom_site_calc_flag
_atom_site_refinement_flags
Mo1 Mo 0.23524(5) 0.24330(5) 0.43945(2) 0.0387(2) Uani 1 1 d .
Mo2 Mo 0.23626(6) 0.38524(6) 0.33023(2) 0.0438(2) Uani 1 1 d .
O1 O 0.2261(4) 0.3019(4) 0.38141(17) 0.0423(13) Uani 1 1 d .
N11 N 0.0798(5) 0.1961(5) 0.4239(3) 0.0526(19) Uani 1 1 d .
N12 N 0.0884(6) 0.1329(6) 0.4961(3) 0.063(2) Uani 1 1 d .
N13 N 0.1828(6) 0.1739(5) 0.4955(2) 0.0514(19) Uani 1 1 d .
N31 N 0.2337(5) 0.3767(5) 0.4771(2) 0.0405(16) Uani 1 1 d .
N32 N 0.4082(5) 0.3872(5) 0.4661(2) 0.0465(17) Uani 1 1 d .
N33 N 0.3798(5) 0.2952(5) 0.4486(2) 0.0390(16) Uani 1 1 d .
N34 N 0.3209(5) 0.1177(5) 0.4302(2) 0.0439(17) Uani 1 1 d .
N51 N 0.2804(6) 0.2488(6) 0.2976(2) 0.0546(19) Uani 1 1 d .
N52 N 0.3146(7) 0.3543(7) 0.2393(3) 0.071(2) Uani 1 1 d .
N53 N 0.2828(6) 0.4253(6) 0.2679(3) 0.060(2) Uani 1 1 d .
N71 N 0.3694(6) 0.4658(6) 0.3510(2) 0.057(2) Uani 1 1 d .
N72 N 0.2578(7) 0.5683(6) 0.3893(3) 0.066(2) Uani 1 1 d .
N73 N 0.1934(6) 0.5077(5) 0.3641(2) 0.0515(19) Uani 1 1 d .
N74 N 0.0867(6) 0.4041(5) 0.3081(2) 0.0520(19) Uani 1 1 d .
C11 C 0.0220(8) 0.2091(8) 0.3845(4) 0.073(3) Uani 1 1 d .
H11 H 0.0494 0.2492 0.3627 0.087 Uiso 1 1 d R
C12 C -0.0728(9) 0.1667(9) 0.3759(4) 0.092(4) Uani 1 1 d .
H12 H -0.1084 0.1758 0.3483 0.110 Uiso 1 1 d R
C13 C -0.1170(9) 0.1088(10) 0.4091(5) 0.108(5) Uani 1 1 d .
H13 H -0.1820 0.0787 0.4036 0.129 Uiso 1 1 d R
C14 C -0.0642(9) 0.0973(9) 0.4488(5) 0.101(5) Uani 1 1 d .
H14 H -0.0928 0.0592 0.4710 0.121 Uiso 1 1 d R
C15 C 0.0352(7) 0.1435(7) 0.4569(4) 0.065(3) Uani 1 1 d .
C16 C 0.2363(8) 0.1718(7) 0.5387(3) 0.053(2) Uani 1 1 d .
C17 C 0.1845(9) 0.1581(8) 0.5772(3) 0.074(3) Uani 1 1 d .
H17 H 0.1125 0.1515 0.5753 0.089 Uiso 1 1 d R
C18 C 0.2383(13) 0.1545(9) 0.6182(4) 0.091(4) Uani 1 1 d .
H18 H 0.2025 0.1454 0.6437 0.109 Uiso 1 1 d R
C19 C 0.3439(13) 0.1641(9) 0.6217(4) 0.090(4) Uani 1 1 d .
H19 H 0.3803 0.1628 0.6493 0.108 Uiso 1 1 d R
C20 C 0.3953(10) 0.1756(8) 0.5843(3) 0.074(3) Uani 1 1 d .
H20 H 0.4674 0.1809 0.5864 0.088 Uiso 1 1 d R
C21 C 0.3416(9) 0.1795(7) 0.5430(3) 0.061(3) Uani 1 1 d .
H21 H 0.3782 0.1875 0.5177 0.073 Uiso 1 1 d R
C31 C 0.1484(7) 0.4186(7) 0.4951(3) 0.054(2) Uani 1 1 d .
H31 H 0.0858 0.3830 0.4930 0.065 Uiso 1 1 d R
C32 C 0.1531(8) 0.5098(8) 0.5158(3) 0.064(3) Uani 1 1 d .
H32 H 0.0934 0.5370 0.5269 0.076 Uiso 1 1 d R
C33 C 0.2463(8) 0.5642(8) 0.5210(3) 0.059(2) Uani 1 1 d .
H33 H 0.2492 0.6270 0.5356 0.071 Uiso 1 1 d R
C34 C 0.3319(8) 0.5246(7) 0.5045(3) 0.056(2) Uani 1 1 d .
H34 H 0.3949 0.5596 0.5077 0.067 Uiso 1 1 d R
C35 C 0.3254(6) 0.4294(6) 0.4821(3) 0.041(2) Uani 1 1 d .
C36 C 0.4558(6) 0.2377(6) 0.4301(2) 0.0396(19) Uani 1 1 d .
C37 C 0.5542(7) 0.2714(7) 0.4205(3) 0.053(2) Uani 1 1 d .
H37 H 0.5747 0.3386 0.4267 0.064 Uiso 1 1 d R
C38 C 0.6203(7) 0.2045(8) 0.4018(4) 0.069(3) Uani 1 1 d .
H38 H 0.6862 0.2261 0.3951 0.083 Uiso 1 1 d R
C39 C 0.5893(8) 0.1042(8) 0.3929(4) 0.076(3) Uani 1 1 d .
H39 H 0.6352 0.0592 0.3805 0.091 Uiso 1 1 d R
C40 C 0.4925(8) 0.0707(8) 0.4020(3) 0.063(3) Uani 1 1 d .
H40 H 0.4727 0.0034 0.3958 0.076 Uiso 1 1 d R
C41 C 0.4234(6) 0.1378(6) 0.4205(3) 0.044(2) Uani 1 1 d .
C42 C 0.2962(7) 0.0133(6) 0.4391(3) 0.045(2) Uani 1 1 d .
C43 C 0.2059(9) -0.0291(8) 0.4197(4) 0.090(4) Uani 1 1 d .
H43 H 0.1626 0.0095 0.4003 0.108 Uiso 1 1 d R
C44 C 0.1805(13) -0.1286(11) 0.4295(5) 0.142(7) Uani 1 1 d .
H44 H 0.1190 -0.1566 0.4169 0.171 Uiso 1 1 d R
C45 C 0.2441(12) -0.1866(9) 0.4572(4) 0.104(5) Uani 1 1 d .
H45 H 0.2292 -0.2555 0.4615 0.125 Uiso 1 1 d R
C46 C 0.3269(10) -0.1447(8) 0.4780(4) 0.083(4) Uani 1 1 d .
H46 H 0.3678 -0.1829 0.4985 0.099 Uiso 1 1 d R
C47 C 0.3534(8) -0.0441(7) 0.4695(3) 0.067(3) Uani 1 1 d .
H47 H 0.4111 -0.0152 0.4850 0.080 Uiso 1 1 d R
C51 C 0.2786(8) 0.1530(8) 0.3143(3) 0.064(3) Uani 1 1 d .
H51 H 0.2621 0.1454 0.3437 0.076 Uiso 1 1 d R
C52 C 0.2991(10) 0.0661(9) 0.2910(4) 0.094(4) Uani 1 1 d .
H52 H 0.2962 0.0013 0.3037 0.112 Uiso 1 1 d R
C53 C 0.3250(11) 0.0801(10) 0.2467(4) 0.102(4) Uani 1 1 d .
H53 H 0.3383 0.0230 0.2296 0.123 Uiso 1 1 d R
C54 C 0.3309(10) 0.1742(9) 0.2289(4) 0.091(4) Uani 1 1 d .
H54 H 0.3496 0.1829 0.1999 0.109 Uiso 1 1 d R
C55 C 0.3083(9) 0.2586(8) 0.2550(3) 0.067(3) Uani 1 1 d .
C56 C 0.3012(9) 0.5273(8) 0.2538(3) 0.065(3) Uani 1 1 d .
C57 C 0.3856(10) 0.5485(11) 0.2288(4) 0.099(4) Uani 1 1 d .
H57 H 0.4299 0.4970 0.2202 0.119 Uiso 1 1 d R
C58 C 0.4010(13) 0.6516(12) 0.2173(4) 0.115(5) Uani 1 1 d .
H58 H 0.4560 0.6681 0.2002 0.138 Uiso 1 1 d R
C59 C 0.3374(14) 0.7286(11) 0.2304(5) 0.124(6) Uani 1 1 d .
H59 H 0.3500 0.7961 0.2225 0.149 Uiso 1 1 d R
C60 C 0.2562(12) 0.7055(10) 0.2548(5) 0.111(5) Uani 1 1 d .
H60 H 0.2125 0.7573 0.2637 0.133 Uiso 1 1 d R
C61 C 0.2382(10) 0.6042(9) 0.2668(4) 0.086(4) Uani 1 1 d .
H61 H 0.1827 0.5889 0.2838 0.103 Uiso 1 1 d R
C71 C 0.4674(8) 0.4444(8) 0.3408(3) 0.068(3) Uani 1 1 d .
H71 H 0.4773 0.3925 0.3204 0.081 Uiso 1 1 d R
C72 C 0.5520(9) 0.4943(10) 0.3587(4) 0.087(4) Uani 1 1 d .
H72 H 0.6181 0.4789 0.3501 0.104 Uiso 1 1 d R
C73 C 0.5374(11) 0.5700(10) 0.3906(4) 0.092(4) Uani 1 1 d .
H73 H 0.5948 0.6020 0.4049 0.110 Uiso 1 1 d R
C74 C 0.4411(11) 0.5966(9) 0.4007(4) 0.085(4) Uani 1 1 d .
H74 H 0.4316 0.6496 0.4206 0.103 Uiso 1 1 d R
C75 C 0.3531(9) 0.5433(8) 0.3806(3) 0.064(3) Uani 1 1 d .
C76 C 0.0872(8) 0.5244(7) 0.3660(3) 0.055(2) Uani 1 1 d .
C77 C 0.0395(11) 0.5899(8) 0.3948(4) 0.078(3) Uani 1 1 d .
H77 H 0.0789 0.6272 0.4161 0.094 Uiso 1 1 d R
C78 C -0.0654(12) 0.5980(10) 0.3912(5) 0.095(4) Uani 1 1 d .
H78 H -0.0980 0.6426 0.4099 0.114 Uiso 1 1 d R
C79 C -0.1251(11) 0.5410(12) 0.3601(5) 0.104(4) Uani 1 1 d .
H79 H -0.1972 0.5473 0.3583 0.125 Uiso 1 1 d R
C80 C -0.0784(8) 0.4753(9) 0.3321(4) 0.076(3) Uani 1 1 d .
H80 H -0.1189 0.4362 0.3118 0.092 Uiso 1 1 d R
C81 C 0.0293(8) 0.4673(7) 0.3341(3) 0.057(2) Uani 1 1 d .
C82 C 0.0445(7) 0.3760(8) 0.2641(3) 0.055(2) Uani 1 1 d .
C83 C 0.0053(9) 0.4511(9) 0.2353(3) 0.082(4) Uani 1 1 d .
H83 H 0.0038 0.5194 0.2441 0.098 Uiso 1 1 d R
C84 C -0.0317(11) 0.4220(12) 0.1931(4) 0.111(5) Uani 1 1 d .
H84 H -0.0611 0.4708 0.1736 0.133 Uiso 1 1 d R
C85 C -0.0256(12) 0.3227(14) 0.1797(4) 0.118(5) Uani 1 1 d .
H85 H -0.0471 0.3043 0.1507 0.142 Uiso 1 1 d R
C86 C 0.0123(9) 0.2503(10) 0.2089(4) 0.089(4) Uani 1 1 d .
H86 H 0.0136 0.1819 0.2004 0.106 Uiso 1 1 d R
C87 C 0.0489(8) 0.2781(8) 0.2511(3) 0.069(3) Uani 1 1 d .
H87 H 0.0768 0.2286 0.2706 0.083 Uiso 1 1 d R

loop_
_atom_site_aniso_label
_atom_site_aniso_U_11
_atom_site_aniso_U_22
_atom_site_aniso_U_33
_atom_site_aniso_U_23
_atom_site_aniso_U_13
_atom_site_aniso_U_12
Mo1 0.0370(4) 0.0393(4) 0.0393(4) 0.0053(3) -0.0001(3) -0.0011(4)
Mo2 0.0521(5) 0.0428(4) 0.0361(4) 0.0031(4) 0.0009(3) -0.0011(4)
O1 0.042(3) 0.042(3) 0.041(3) 0.001(3) -0.008(3) 0.002(3)
N11 0.042(4) 0.048(4) 0.067(5) 0.020(4) -0.001(4) -0.007(4)
N12 0.052(5) 0.060(5) 0.078(6) 0.025(4) 0.011(4) -0.004(4)
N13 0.046(5) 0.048(4) 0.061(5) 0.000(4) 0.004(4) -0.002(4)
N31 0.038(4) 0.043(4) 0.041(4) 0.012(3) 0.004(3) 0.003(3)
N32 0.048(4) 0.044(4) 0.048(4) -0.005(4) 0.004(3) -0.006(4)
N33 0.047(4) 0.039(4) 0.031(4) 0.000(3) 0.004(3) -0.003(3)
N34 0.046(4) 0.039(4) 0.046(4) 0.001(3) -0.003(3) -0.004(3)
N51 0.059(5) 0.060(5) 0.044(4) 0.002(4) -0.001(4) 0.004(4)
N52 0.091(7) 0.067(6) 0.057(5) 0.003(5) 0.013(5) 0.006(5)
N53 0.073(6) 0.053(5) 0.055(5) 0.008(4) 0.000(4) 0.005(4)
N71 0.066(6) 0.056(5) 0.047(5) 0.013(4) 0.002(4) -0.005(4)
N72 0.087(7) 0.051(5) 0.059(5) -0.005(4) 0.000(5) -0.013(5)
N73 0.070(5) 0.044(4) 0.040(4) 0.010(3) 0.000(4) -0.004(4)
N74 0.061(5) 0.049(5) 0.045(4) -0.003(4) -0.004(4) 0.003(4)
C11 0.059(7) 0.064(7) 0.092(8) 0.024(6) -0.018(6) -0.012(5)
C12 0.063(7) 0.086(9) 0.122(11) 0.029(8) -0.030(7) -0.020(7)
C13 0.050(7) 0.091(9) 0.177(15) 0.036(10) -0.026(8) -0.022(7)
C14 0.059(7) 0.079(8) 0.161(13) 0.062(9) -0.007(8) -0.019(6)
C15 0.040(5) 0.053(6) 0.103(8) 0.030(6) 0.005(6) -0.003(5)
C16 0.074(7) 0.044(5) 0.043(5) 0.005(4) 0.012(5) 0.014(5)
C17 0.099(9) 0.072(7) 0.056(7) -0.001(6) 0.035(6) 0.016(6)
C18 0.154(13) 0.076(8) 0.047(7) -0.010(6) 0.032(8) 0.011(9)
C19 0.164(14) 0.064(8) 0.041(7) -0.009(5) -0.003(8) 0.015(9)
C20 0.106(9) 0.058(7) 0.054(7) -0.006(5) -0.012(6) 0.009(6)
C21 0.089(8) 0.054(6) 0.039(5) 0.005(4) -0.003(5) 0.016(6)
C31 0.044(5) 0.058(6) 0.060(6) 0.006(5) 0.007(5) 0.008(5)
C32 0.061(7) 0.062(7) 0.069(7) -0.005(5) 0.011(5) 0.023(5)
C33 0.063(6) 0.056(6) 0.057(6) -0.006(5) 0.004(5) 0.007(5)
C34 0.063(6) 0.051(6) 0.053(6) -0.011(5) 0.001(5) -0.002(5)
C35 0.041(5) 0.041(5) 0.041(5) -0.006(4) 0.000(4) 0.002(4)
C36 0.033(4) 0.046(5) 0.038(4) -0.003(4) -0.006(4) -0.002(4)
C37 0.054(6) 0.051(6) 0.055(6) -0.004(4) 0.006(5) -0.001(5)
C38 0.045(6) 0.063(7) 0.100(8) -0.017(6) 0.018(6) 0.002(5)
C39 0.058(7) 0.068(7) 0.104(9) -0.015(7) 0.025(6) 0.005(6)
C40 0.063(7) 0.051(6) 0.077(7) -0.008(5) 0.009(6) 0.004(5)
C41 0.042(5) 0.044(5) 0.048(5) 0.001(4) -0.001(4) 0.008(4)
C42 0.047(5) 0.041(5) 0.046(5) 0.003(4) -0.006(4) 0.000(4)
C43 0.108(9) 0.058(7) 0.097(9) 0.029(6) -0.050(7) -0.020(7)
C44 0.180(16) 0.087(10) 0.146(13) 0.026(10) -0.087(12) -0.061(11)
C45 0.158(14) 0.050(7) 0.098(10) 0.015(7) -0.038(9) -0.030(8)
C46 0.105(9) 0.060(7) 0.079(8) 0.025(6) -0.025(7) -0.001(7)
C47 0.087(8) 0.050(6) 0.061(6) 0.002(5) -0.019(6) -0.006(5)
C51 0.082(7) 0.057(6) 0.055(6) -0.008(5) 0.025(5) -0.010(6)
C52 0.134(12) 0.069(8) 0.078(9) 0.004(7) 0.011(8) 0.003(8)
C53 0.153(13) 0.078(9) 0.077(9) -0.010(7) 0.016(9) -0.004(9)
C54 0.145(12) 0.073(8) 0.060(7) -0.011(6) 0.036(8) -0.002(8)
C55 0.097(8) 0.065(7) 0.038(5) -0.006(5) 0.006(5) -0.002(6)
C56 0.086(8) 0.070(7) 0.037(5) 0.015(5) 0.001(5) 0.005(6)
C57 0.123(11) 0.107(11) 0.072(8) 0.012(7) 0.042(8) -0.010(9)
C58 0.152(14) 0.105(12) 0.094(10) 0.035(9) 0.049(10) -0.018(11)
C59 0.180(17) 0.079(10) 0.120(12) 0.037(9) 0.057(12) -0.001(11)
C60 0.132(12) 0.073(9) 0.133(12) 0.036(8) 0.040(10) 0.002(8)
C61 0.105(9) 0.070(8) 0.086(8) 0.032(7) 0.023(7) 0.009(7)
C71 0.063(7) 0.079(7) 0.059(6) 0.020(6) -0.004(5) -0.012(6)
C72 0.069(8) 0.100(10) 0.090(9) 0.034(8) -0.006(7) -0.027(7)
C73 0.096(10) 0.089(9) 0.086(9) 0.014(8) -0.019(8) -0.043(8)
C74 0.105(10) 0.071(8) 0.080(8) -0.004(6) 0.003(8) -0.034(8)
C75 0.073(7) 0.068(7) 0.051(6) 0.009(5) -0.001(6) -0.030(6)
C76 0.074(7) 0.046(5) 0.046(5) 0.002(4) 0.012(5) 0.000(5)
C77 0.118(10) 0.060(7) 0.060(7) 0.010(5) 0.025(7) 0.020(7)
C78 0.114(12) 0.091(10) 0.086(9) 0.014(8) 0.040(9) 0.033(9)
C79 0.089(10) 0.128(13) 0.098(10) 0.018(9) 0.033(9) 0.024(9)
C80 0.061(7) 0.089(8) 0.081(8) 0.007(7) 0.015(6) 0.020(6)
C81 0.068(7) 0.055(6) 0.049(6) 0.017(5) 0.013(5) 0.008(5)
C82 0.063(6) 0.061(6) 0.040(5) 0.004(5) -0.009(4) -0.001(5)
C83 0.110(9) 0.077(8) 0.054(6) 0.001(6) -0.026(6) 0.016(7)
C84 0.143(13) 0.123(12) 0.060(8) 0.017(8) -0.041(8) 0.016(10)
C85 0.145(14) 0.148(15) 0.056(8) -0.017(9) -0.029(8) -0.002(12)
C86 0.097(9) 0.091(9) 0.074(8) -0.025(7) -0.025(7) 0.005(8)
C87 0.076(7) 0.067(7) 0.062(7) -0.009(5) -0.018(6) 0.003(6)

loop_
_atom_type_symbol
_atom_type_description
_atom_type_scat_dispersion_real
_atom_type_scat_dispersion_imag
_atom_type_scat_source
Mo Mo -1.6832 0.6857 'International Tables Vol C Tables 4.2.6.8 and 6.1.1.4'
O O 0.0106 0.0060 'International Tables Vol C Tables 4.2.6.8 and 6.1.1.4'
N N 0.0061 0.0033 'International Tables Vol C Tables 4.2.6.8 and 6.1.1.4'
C C 0.0033 0.0016 'International Tables Vol C Tables 4.2.6.8 and 6.1.1.4'
H H 0.0000 0.0000 'International Tables Vol C Tables 4.2.6.8 and 6.1.1.4'

loop_
_geom_angle_atom_site_label_1
_geom_angle_atom_site_label_2
_geom_angle_atom_site_label_3
_geom_angle
_geom_angle_publ_flag
O1 Mo1 N33 89.4(2) y
O1 Mo1 N34 101.5(3) y
N33 Mo1 N34 77.2(3) y
O1 Mo1 N13 157.2(3) y
N33 Mo1 N13 113.0(3) y
N34 Mo1 N13 88.3(3) y
O1 Mo1 N31 99.4(2) y
N33 Mo1 N31 71.5(3) y
N34 Mo1 N31 141.8(3) y
N13 Mo1 N31 84.5(3) y
O1 Mo1 N11 85.1(3) y
N33 Mo1 N11 174.5(3) y
N34 Mo1 N11 104.7(3) y
N13 Mo1 N11 72.4(3) y
N31 Mo1 N11 108.7(3) y
O1 Mo1 Mo2 6.75(15) ?
N33 Mo1 Mo2 83.98(18) ?
N34 Mo1 Mo2 104.12(19) ?
N13 Mo1 Mo2 161.1(2) ?
N31 Mo1 Mo2 93.86(18) ?
N11 Mo1 Mo2 90.5(2) ?
O1 Mo2 N73 90.3(3) y
O1 Mo2 N74 102.8(3) y
N73 Mo2 N74 77.3(3) y
O1 Mo2 N71 98.4(2) y
N73 Mo2 N71 72.0(3) y
N74 Mo2 N71 142.5(3) y
O1 Mo2 N53 156.8(3) y
N73 Mo2 N53 111.7(3) y
N74 Mo2 N53 89.9(3) y
N71 Mo2 N53 82.1(3) y
O1 Mo2 N51 86.2(3) y
N73 Mo2 N51 176.4(3) y
N74 Mo2 N51 103.2(3) y
N71 Mo2 N51 108.8(3) y
N53 Mo2 N51 71.9(3) y
O1 Mo2 Mo1 6.78(15) ?
N73 Mo2 Mo1 85.9(2) ?
N74 Mo2 Mo1 106.7(2) ?
N71 Mo2 Mo1 92.1(2) ?
N53 Mo2 Mo1 158.4(2) ?
N51 Mo2 Mo1 90.6(2) ?
Mo2 O1 Mo1 166.5(3) y
C11 N11 C15 117.6(8) ?
C11 N11 Mo1 127.4(6) ?
C15 N11 Mo1 115.0(6) ?
N13 N12 C15 111.2(8) ?
N12 N13 C16 111.2(8) ?
N12 N13 Mo1 122.5(6) ?
C16 N13 Mo1 126.0(6) ?
C35 N31 C31 117.7(7) ?
C35 N31 Mo1 116.2(5) ?
C31 N31 Mo1 126.0(6) ?
C35 N32 N33 108.0(7) ?
N32 N33 C36 117.3(7) ?
N32 N33 Mo1 125.8(5) ?
C36 N33 Mo1 116.3(5) ?
C41 N34 C42 116.4(7) ?
C41 N34 Mo1 114.4(5) ?
C42 N34 Mo1 128.4(6) ?
C51 N51 C55 116.9(9) ?
C51 N51 Mo2 126.1(6) ?
C55 N51 Mo2 116.9(7) ?
C55 N52 N53 112.7(8) ?
N52 N53 C56 112.8(8) ?
N52 N53 Mo2 121.6(6) ?
C56 N53 Mo2 124.8(6) ?
C71 N71 C75 119.1(9) ?
C71 N71 Mo2 126.5(7) ?
C75 N71 Mo2 114.2(7) ?
C75 N72 N73 106.8(8) ?
N72 N73 C76 117.1(8) ?
N72 N73 Mo2 125.4(6) ?
C76 N73 Mo2 117.0(6) ?
C81 N74 C82 119.3(8) ?
C81 N74 Mo2 114.9(6) ?
C82 N74 Mo2 124.4(6) ?
C12 C11 N11 123.2(10) ?
C12 C11 H11 118.4 ?
N11 C11 H11 118.4 ?
C11 C12 C13 119.2(11) ?
C11 C12 H12 120.4 ?
C13 C12 H12 120.4 ?
C14 C13 C12 119.3(11) ?
C14 C13 H13 120.3 ?
C12 C13 H13 120.3 ?
C13 C14 C15 120.1(11) ?
C13 C14 H14 120.0 ?
C15 C14 H14 120.0 ?
N12 C15 N11 118.8(8) ?
N12 C15 C14 120.8(10) ?
N11 C15 C14 120.4(10) ?
C21 C16 C17 117.6(10) ?
C21 C16 N13 120.0(8) ?
C17 C16 N13 122.4(10) ?
C18 C17 C16 121.0(12) ?
C18 C17 H17 119.5 ?
C16 C17 H17 119.5 ?
C19 C18 C17 120.2(12) ?
C19 C18 H18 119.9 ?
C17 C18 H18 119.9 ?
C20 C19 C18 119.3(12) ?
C20 C19 H19 120.3 ?
C18 C19 H19 120.4 ?
C19 C20 C21 120.7(12) ?
C19 C20 H20 119.7 ?
C21 C20 H20 119.6 ?
C16 C21 C20 121.1(10) ?
C16 C21 H21 119.4 ?
C20 C21 H21 119.4 ?
C32 C31 N31 121.7(9) ?
C32 C31 H31 119.2 ?
N31 C31 H31 119.2 ?
C31 C32 C33 120.9(9) ?
C31 C32 H32 119.5 ?
C33 C32 H32 119.5 ?
C34 C33 C32 119.0(9) ?
C34 C33 H33 120.5 ?
C32 C33 H33 120.5 ?
C33 C34 C35 119.4(9) ?
C33 C34 H34 120.3 ?
C35 C34 H34 120.3 ?
N32 C35 N31 117.6(7) ?
N32 C35 C34 121.2(8) ?
N31 C35 C34 121.2(8) ?
N33 C36 C37 126.4(8) ?
N33 C36 C41 112.4(7) ?
C37 C36 C41 121.1(8) ?
C38 C37 C36 119.1(9) ?
C38 C37 H37 120.5 ?
C36 C37 H37 120.5 ?
C37 C38 C39 120.2(9) ?
C37 C38 H38 119.9 ?
C39 C38 H38 119.9 ?
C40 C39 C38 121.1(10) ?
C40 C39 H39 119.5 ?
C38 C39 H39 119.5 ?
C39 C40 C41 119.8(9) ?
C39 C40 H40 120.1 ?
C41 C40 H40 120.1 ?
C40 C41 C36 118.8(8) ?
C40 C41 N34 127.2(8) ?
C36 C41 N34 114.0(7) ?
C47 C42 C43 117.8(9) ?
C47 C42 N34 122.3(8) ?
C43 C42 N34 119.7(8) ?
C44 C43 C42 119.6(10) ?
C44 C43 H43 120.2 ?
C42 C43 H43 120.2 ?
C45 C44 C43 121.0(12) ?
C45 C44 H44 119.5 ?
C43 C44 H44 119.5 ?
C46 C45 C44 119.6(11) ?
C46 C45 H45 120.1 ?
C44 C45 H45 120.2 ?
C45 C46 C47 120.5(10) ?
C45 C46 H46 119.8 ?
C47 C46 H46 119.7 ?
C42 C47 C46 121.1(10) ?
C42 C47 H47 119.4 ?
C46 C47 H47 119.4 ?
N51 C51 C52 124.5(10) ?
N51 C51 H51 117.8 ?
C52 C51 H51 117.7 ?
C51 C52 C53 116.4(11) ?
C51 C52 H52 121.8 ?
C53 C52 H52 121.8 ?
C54 C53 C52 121.4(12) ?
C54 C53 H53 119.4 ?
C52 C53 H53 119.3 ?
C53 C54 C55 118.4(11) ?
C53 C54 H54 120.9 ?
C55 C54 H54 120.8 ?
N52 C55 N51 116.6(9) ?
N52 C55 C54 121.1(10) ?
N51 C55 C54 122.4(10) ?
C61 C56 C57 120.7(11) ?
C61 C56 N53 119.2(10) ?
C57 C56 N53 120.0(11) ?
C56 C57 C58 116.9(13) ?
C56 C57 H57 121.6 ?
C58 C57 H57 121.5 ?
C59 C58 C57 122.2(13) ?
C59 C58 H58 118.9 ?
C57 C58 H58 118.9 ?
C60 C59 C58 119.5(13) ?
C60 C59 H59 120.3 ?
C58 C59 H59 120.2 ?
C59 C60 C61 120.0(14) ?
C59 C60 H60 120.0 ?
C61 C60 H60 120.0 ?
C56 C61 C60 120.7(12) ?
C56 C61 H61 119.7 ?
C60 C61 H61 119.7 ?
N71 C71 C72 123.6(12) ?
N71 C71 H71 118.3 ?
C72 C71 H71 118.2 ?
C71 C72 C73 118.1(12) ?
C71 C72 H72 121.0 ?
C73 C72 H72 120.9 ?
C74 C73 C72 120.5(12) ?
C74 C73 H73 119.7 ?
C72 C73 H73 119.7 ?
C73 C74 C75 119.7(12) ?
C73 C74 H74 120.2 ?
C75 C74 H74 120.1 ?
N72 C75 N71 120.0(9) ?
N72 C75 C74 121.2(11) ?
N71 C75 C74 118.8(11) ?
N73 C76 C81 111.8(8) ?
N73 C76 C77 126.8(10) ?
C81 C76 C77 121.4(10) ?
C78 C77 C76 118.7(12) ?
C78 C77 H77 120.7 ?
C76 C77 H77 120.6 ?
C77 C78 C79 121.1(13) ?
C77 C78 H78 119.4 ?
C79 C78 H78 119.5 ?
C80 C79 C78 120.4(13) ?
C80 C79 H79 119.8 ?
C78 C79 H79 119.8 ?
C79 C80 C81 119.9(12) ?
C79 C80 H80 120.0 ?
C81 C80 H80 120.1 ?
N74 C81 C80 126.1(10) ?
N74 C81 C76 115.3(9) ?
C80 C81 C76 118.5(10) ?
C87 C82 C83 120.8(9) ?
C87 C82 N74 119.3(8) ?
C83 C82 N74 119.7(9) ?
C82 C83 C84 118.2(11) ?
C82 C83 H83 120.9 ?
C84 C83 H83 120.9 ?
C85 C84 C83 120.9(12) ?
C85 C84 H84 119.5 ?
C83 C84 H84 119.6 ?
C86 C85 C84 119.6(12) ?
C86 C85 H85 120.1 ?
C84 C85 H85 120.3 ?
C85 C86 C87 120.2(12) ?
C85 C86 H86 120.0 ?
C87 C86 H86 119.8 ?
C82 C87 C86 120.3(10) ?
C82 C87 H87 119.9 ?
C86 C87 H87 119.9 ?

loop_
_geom_bond_atom_site_label_1
_geom_bond_atom_site_label_2
_geom_bond_distance
_geom_bond_publ_flag
Mo1 O1 1.908(5) y
Mo1 N33 1.983(7) y
Mo1 N34 2.006(7) y
Mo1 N13 2.072(8) y
Mo1 N31 2.080(7) y
Mo1 N11 2.117(7) y
Mo1 Mo2 3.782(3) y
Mo2 O1 1.901(5) y
Mo2 N73 1.995(8) y
Mo2 N74 2.011(7) y
Mo2 N71 2.072(8) y
Mo2 N53 2.081(8) y
Mo2 N51 2.131(8) y
N11 C11 1.368(11) ?
N11 C15 1.371(11) ?
N12 N13 1.330(9) ?
N12 C15 1.333(12) ?
N13 C16 1.433(11) ?
N31 C35 1.366(10) ?
N31 C31 1.373(10) ?
N32 C35 1.322(10) ?
N32 N33 1.351(9) ?
N33 C36 1.382(10) ?
N34 C41 1.397(10) ?
N34 C42 1.428(10) ?
N51 C51 1.349(11) ?
N51 C55 1.365(11) ?
N52 C55 1.339(12) ?
N52 N53 1.350(10) ?
N53 C56 1.421(12) ?
N71 C71 1.349(12) ?
N71 C75 1.375(12) ?
N72 C75 1.315(13) ?
N72 N73 1.345(10) ?
N73 C76 1.390(11) ?
N74 C81 1.387(11) ?
N74 C82 1.448(10) ?
C11 C12 1.350(13) ?
C11 H11 0.9300 ?
C12 C13 1.407(16) ?
C12 H12 0.9300 ?
C13 C14 1.346(16) ?
C13 H13 0.9300 ?
C14 C15 1.421(13) ?
C14 H14 0.9300 ?
C16 C21 1.358(13) ?
C16 C17 1.391(12) ?
C17 C18 1.377(15) ?
C17 H17 0.9300 ?
C18 C19 1.363(17) ?
C18 H18 0.9300 ?
C19 C20 1.355(15) ?
C19 H19 0.9300 ?
C20 C21 1.384(12) ?
C20 H20 0.9300 ?
C21 H21 0.9300 ?
C31 C32 1.343(12) ?
C31 H31 0.9300 ?
C32 C33 1.394(13) ?
C32 H32 0.9300 ?
C33 C34 1.345(12) ?
C33 H33 0.9300 ?
C34 C35 1.414(11) ?
C34 H34 0.9300 ?
C36 C37 1.392(11) ?
C36 C41 1.393(11) ?
C37 C38 1.369(12) ?
C37 H37 0.9300 ?
C38 C39 1.389(13) ?
C38 H38 0.9300 ?
C39 C40 1.369(13) ?
C39 H39 0.9300 ?
C40 C41 1.393(12) ?
C40 H40 0.9300 ?
C42 C47 1.363(11) ?
C42 C43 1.381(12) ?
C43 C44 1.375(15) ?
C43 H43 0.9300 ?
C44 C45 1.361(16) ?
C44 H44 0.9300 ?
C45 C46 1.319(15) ?
C45 H45 0.9300 ?
C46 C47 1.384(13) ?
C46 H46 0.9300 ?
C47 H47 0.9300 ?
C51 C52 1.370(14) ?
C51 H51 0.9300 ?
C52 C53 1.412(15) ?
C52 H52 0.9300 ?
C53 C54 1.346(15) ?
C53 H53 0.9300 ?
C54 C55 1.396(14) ?
C54 H54 0.9300 ?
C56 C61 1.366(14) ?
C56 C57 1.394(14) ?
C57 C58 1.406(17) ?
C57 H57 0.9300 ?
C58 C59 1.371(18) ?
C58 H58 0.9300 ?
C59 C60 1.356(17) ?
C59 H59 0.9300 ?
C60 C61 1.393(15) ?
C60 H60 0.9300 ?
C61 H61 0.9300 ?
C71 C72 1.349(14) ?
C71 H71 0.9300 ?
C72 C73 1.400(17) ?
C72 H72 0.9300 ?
C73 C74 1.344(16) ?
C73 H73 0.9300 ?
C74 C75 1.429(14) ?
C74 H74 0.9300 ?
C76 C81 1.392(13) ?
C76 C77 1.394(13) ?
C77 C78 1.353(16) ?
C77 H77 0.9300 ?
C78 C79 1.388(17) ?
C78 H78 0.9300 ?
C79 C80 1.372(16) ?
C79 H79 0.9300 ?
C80 C81 1.390(13) ?
C80 H80 0.9300 ?
C82 C87 1.339(13) ?
C82 C83 1.382(13) ?
C83 C84 1.383(14) ?
C83 H83 0.9300 ?
C84 C85 1.362(18) ?
C84 H84 0.9300 ?
C85 C86 1.359(17) ?
C85 H85 0.9300 ?
C86 C87 1.376(13) ?
C86 H86 0.9300 ?
C87 H87 0.9300 ?

loop_
_geom_torsion_atom_site_label_1
_geom_torsion_atom_site_label_2
_geom_torsion_atom_site_label_3
_geom_torsion_atom_site_label_4
_geom_torsion
N33 Mo1 Mo2 O1 143.3(14)
N34 Mo1 Mo2 O1 68.2(14)
N13 Mo1 Mo2 O1 -61.6(15)
N31 Mo1 Mo2 O1 -145.8(14)
N11 Mo1 Mo2 O1 -37.1(14)
O1 Mo1 Mo2 N73 130.3(14)
N33 Mo1 Mo2 N73 -86.4(3)
N34 Mo1 Mo2 N73 -161.5(3)
N13 Mo1 Mo2 N73 68.7(7)
N31 Mo1 Mo2 N73 -15.5(3)
N11 Mo1 Mo2 N73 93.2(3)
O1 Mo1 Mo2 N74 54.9(14)
N33 Mo1 Mo2 N74 -161.8(3)
N34 Mo1 Mo2 N74 123.1(3)
N13 Mo1 Mo2 N74 -6.7(7)
N31 Mo1 Mo2 N74 -90.9(3)
N11 Mo1 Mo2 N74 17.9(3)
O1 Mo1 Mo2 N71 -157.9(14)
N33 Mo1 Mo2 N71 -14.6(3)
N34 Mo1 Mo2 N71 -89.7(3)
N13 Mo1 Mo2 N71 140.5(7)
N31 Mo1 Mo2 N71 56.3(3)
N11 Mo1 Mo2 N71 165.0(3)
O1 Mo1 Mo2 N53 -84.3(15)
N33 Mo1 Mo2 N53 59.0(6)
N34 Mo1 Mo2 N53 -16.1(6)
N13 Mo1 Mo2 N53 -145.9(9)
N31 Mo1 Mo2 N53 129.9(6)
N11 Mo1 Mo2 N53 -121.3(6)
O1 Mo1 Mo2 N51 -49.1(14)
N33 Mo1 Mo2 N51 94.2(3)
N34 Mo1 Mo2 N51 19.1(3)
N13 Mo1 Mo2 N51 -110.7(7)
N31 Mo1 Mo2 N51 165.1(3)
N11 Mo1 Mo2 N51 -86.2(3)
N73 Mo2 O1 Mo1 -49.5(14)
N74 Mo2 O1 Mo1 -126.5(14)
N71 Mo2 O1 Mo1 22.3(14)
N53 Mo2 O1 Mo1 111.8(14)
N51 Mo2 O1 Mo1 130.8(14)
N33 Mo1 O1 Mo2 -36.5(14)
N34 Mo1 O1 Mo2 -113.2(14)
N13 Mo1 O1 Mo2 132.8(12)
N31 Mo1 O1 Mo2 34.6(14)
N11 Mo1 O1 Mo2 142.8(14)
O1 Mo1 N11 C11 3.3(8)
N33 Mo1 N11 C11 11(3)
N34 Mo1 N11 C11 -97.4(8)
N13 Mo1 N11 C11 179.2(9)
N31 Mo1 N11 C11 101.6(8)
Mo2 Mo1 N11 C11 7.3(8)
O1 Mo1 N11 C15 -179.3(7)
N33 Mo1 N11 C15 -172(3)
N34 Mo1 N11 C15 80.0(7)
N13 Mo1 N11 C15 -3.4(6)
N31 Mo1 N11 C15 -81.0(7)
Mo2 Mo1 N11 C15 -175.3(7)
C15 N12 N13 C16 174.2(8)
C15 N12 N13 Mo1 -0.3(11)
O1 Mo1 N13 N12 12.5(11)
N33 Mo1 N13 N12 -179.2(6)
N34 Mo1 N13 N12 -103.9(7)
N31 Mo1 N13 N12 113.7(7)
N11 Mo1 N13 N12 2.1(6)
Mo2 Mo1 N13 N12 27.9(11)
O1 Mo1 N13 C16 -161.2(6)
N33 Mo1 N13 C16 7.2(8)
N34 Mo1 N13 C16 82.4(7)
N31 Mo1 N13 C16 -60.0(7)
N11 Mo1 N13 C16 -171.6(7)
Mo2 Mo1 N13 C16 -145.7(5)
O1 Mo1 N31 C35 -78.6(6)
N33 Mo1 N31 C35 7.6(5)
N34 Mo1 N31 C35 44.0(7)
N13 Mo1 N31 C35 124.1(6)
N11 Mo1 N31 C35 -166.6(5)
Mo2 Mo1 N31 C35 -74.8(5)
O1 Mo1 N31 C31 97.7(6)
N33 Mo1 N31 C31 -176.2(7)
N34 Mo1 N31 C31 -139.7(6)
N13 Mo1 N31 C31 -59.6(7)
N11 Mo1 N31 C31 9.7(7)
Mo2 Mo1 N31 C31 101.5(6)
C35 N32 N33 C36 -179.7(7)
C35 N32 N33 Mo1 9.5(9)
O1 Mo1 N33 N32 90.4(6)
N34 Mo1 N33 N32 -167.7(6)
N13 Mo1 N33 N32 -85.2(6)
N31 Mo1 N33 N32 -9.8(6)
N11 Mo1 N33 N32 83(3)
Mo2 Mo1 N33 N32 86.3(6)
O1 Mo1 N33 C36 -80.5(5)
N34 Mo1 N33 C36 21.5(5)
N13 Mo1 N33 C36 104.0(6)
N31 Mo1 N33 C36 179.3(6)
N11 Mo1 N33 C36 -88(3)
Mo2 Mo1 N33 C36 -84.5(5)
O1 Mo1 N34 C41 66.9(6)
N33 Mo1 N34 C41 -19.8(5)
N13 Mo1 N34 C41 -133.9(6)
N31 Mo1 N34 C41 -55.1(7)
N11 Mo1 N34 C41 154.8(5)
Mo2 Mo1 N34 C41 60.5(5)
O1 Mo1 N34 C42 -124.0(6)
N33 Mo1 N34 C42 149.3(7)
N13 Mo1 N34 C42 35.2(7)
N31 Mo1 N34 C42 114.0(7)
N11 Mo1 N34 C42 -36.1(7)
Mo2 Mo1 N34 C42 -130.4(6)
O1 Mo2 N51 C51 7.7(8)
N73 Mo2 N51 C51 3(5)
N74 Mo2 N51 C51 -94.5(8)
N71 Mo2 N51 C51 105.3(8)
N53 Mo2 N51 C51 180.0(8)
Mo1 Mo2 N51 C51 12.9(8)
O1 Mo2 N51 C55 -175.7(7)
N73 Mo2 N51 C55 180(100)
N74 Mo2 N51 C55 82.1(7)
N71 Mo2 N51 C55 -78.1(7)
N53 Mo2 N51 C55 -3.4(7)
Mo1 Mo2 N51 C55 -170.5(7)
C55 N52 N53 C56 172.8(9)
C55 N52 N53 Mo2 2.6(12)
O1 Mo2 N53 N52 20.4(12)
N73 Mo2 N53 N52 -179.8(7)
N74 Mo2 N53 N52 -103.5(7)
N71 Mo2 N53 N52 113.2(8)
N51 Mo2 N53 N52 0.4(7)
Mo1 Mo2 N53 N52 37.7(11)
O1 Mo2 N53 C56 -148.7(7)
N73 Mo2 N53 C56 11.2(9)
N74 Mo2 N53 C56 87.4(8)
N71 Mo2 N53 C56 -55.8(8)
N51 Mo2 N53 C56 -168.6(8)
Mo1 Mo2 N53 C56 -131.3(7)
O1 Mo2 N71 C71 97.1(7)
N73 Mo2 N71 C71 -175.4(8)
N74 Mo2 N71 C71 -138.9(7)
N53 Mo2 N71 C71 -59.5(7)
N51 Mo2 N71 C71 8.2(8)
Mo1 Mo2 N71 C71 99.6(7)
O1 Mo2 N71 C75 -77.9(6)
N73 Mo2 N71 C75 9.6(6)
N74 Mo2 N71 C75 46.2(8)
N53 Mo2 N71 C75 125.6(7)
N51 Mo2 N71 C75 -166.7(6)
Mo1 Mo2 N71 C75 -75.3(6)
C75 N72 N73 C76 -176.6(8)
C75 N72 N73 Mo2 11.5(10)
O1 Mo2 N73 N72 86.4(7)
N74 Mo2 N73 N72 -170.6(7)
N71 Mo2 N73 N72 -12.4(6)
N53 Mo2 N73 N72 -85.8(7)
N51 Mo2 N73 N72 91(5)
Mo1 Mo2 N73 N72 81.2(6)
O1 Mo2 N73 C76 -85.6(6)
N74 Mo2 N73 C76 17.5(6)
N71 Mo2 N73 C76 175.7(6)
N53 Mo2 N73 C76 102.2(6)
N51 Mo2 N73 C76 -81(5)
Mo1 Mo2 N73 C76 -90.8(6)
O1 Mo2 N74 C81 71.4(6)
N73 Mo2 N74 C81 -15.9(6)
N71 Mo2 N74 C81 -51.4(8)
N53 Mo2 N74 C81 -128.2(6)
N51 Mo2 N74 C81 160.5(6)
Mo1 Mo2 N74 C81 65.7(6)
O1 Mo2 N74 C82 -122.6(7)
N73 Mo2 N74 C82 150.0(7)
N71 Mo2 N74 C82 114.6(7)
N53 Mo2 N74 C82 37.8(7)
N51 Mo2 N74 C82 -33.6(7)
Mo1 Mo2 N74 C82 -128.3(6)
C15 N11 C11 C12 -4.8(16)
Mo1 N11 C11 C12 172.5(9)
N11 C11 C12 C13 2.1(19)
C11 C12 C13 C14 0(2)
C12 C13 C14 C15 0(2)
N13 N12 C15 N11 -2.9(13)
N13 N12 C15 C14 174.4(10)
C11 N11 C15 N12 -177.6(9)
Mo1 N11 C15 N12 4.7(12)
C11 N11 C15 C14 5.1(14)
Mo1 N11 C15 C14 -172.6(8)
C13 C14 C15 N12 179.9(12)
C13 C14 C15 N11 -2.8(18)
N12 N13 C16 C21 159.5(8)
Mo1 N13 C16 C21 -26.2(12)
N12 N13 C16 C17 -18.0(12)
Mo1 N13 C16 C17 156.3(7)
C21 C16 C17 C18 1.2(15)
N13 C16 C17 C18 178.8(9)
C16 C17 C18 C19 -0.1(18)
C17 C18 C19 C20 -1.0(19)
C18 C19 C20 C21 1.1(17)
C17 C16 C21 C20 -1.1(14)
N13 C16 C21 C20 -178.7(8)
C19 C20 C21 C16 0.0(16)
C35 N31 C31 C32 2.0(12)
Mo1 N31 C31 C32 -174.2(7)
N31 C31 C32 C33 -1.9(14)
C31 C32 C33 C34 0.7(15)
C32 C33 C34 C35 0.4(14)
N33 N32 C35 N31 -1.6(10)
N33 N32 C35 C34 177.0(7)
C31 N31 C35 N32 177.7(7)
Mo1 N31 C35 N32 -5.7(9)
C31 N31 C35 C34 -0.9(11)
Mo1 N31 C35 C34 175.7(6)
C33 C34 C35 N32 -178.9(8)
C33 C34 C35 N31 -0.3(13)
N32 N33 C36 C37 -12.0(11)
Mo1 N33 C36 C37 159.6(7)
N32 N33 C36 C41 169.2(7)
Mo1 N33 C36 C41 -19.2(8)
N33 C36 C37 C38 -179.6(8)
C41 C36 C37 C38 -0.9(13)
C36 C37 C38 C39 -0.2(15)
C37 C38 C39 C40 0.7(17)
C38 C39 C40 C41 0.0(17)
C39 C40 C41 C36 -1.1(14)
C39 C40 C41 N34 177.2(9)
N33 C36 C41 C40 -179.6(7)
C37 C36 C41 C40 1.5(12)
N33 C36 C41 N34 1.9(10)
C37 C36 C41 N34 -177.0(7)
C42 N34 C41 C40 26.9(12)
Mo1 N34 C41 C40 -162.7(8)
C42 N34 C41 C36 -154.8(7)
Mo1 N34 C41 C36 15.7(9)
C41 N34 C42 C47 51.9(12)
Mo1 N34 C42 C47 -117.0(9)
C41 N34 C42 C43 -134.8(10)
Mo1 N34 C42 C43 56.3(12)
C47 C42 C43 C44 -4.2(19)
N34 C42 C43 C44 -177.8(12)
C42 C43 C44 C45 -1(2)
C43 C44 C45 C46 6(3)
C44 C45 C46 C47 -4(2)
C43 C42 C47 C46 5.5(16)
N34 C42 C47 C46 179.0(10)
C45 C46 C47 C42 -1.3(19)
C55 N51 C51 C52 -2.4(16)
Mo2 N51 C51 C52 174.2(9)
N51 C51 C52 C53 0.8(19)
C51 C52 C53 C54 1(2)
C52 C53 C54 C55 -1(2)
N53 N52 C55 N51 -5.5(14)
N53 N52 C55 C54 175.5(10)
C51 N51 C55 N52 -177.0(9)
Mo2 N51 C55 N52 6.1(12)
C51 N51 C55 C54 2.0(15)
Mo2 N51 C55 C54 -174.9(9)
C53 C54 C55 N52 178.8(12)
C53 C54 C55 N51 -0.2(19)
N52 N53 C56 C61 152.4(10)
Mo2 N53 C56 C61 -37.7(13)
N52 N53 C56 C57 -30.7(13)
Mo2 N53 C56 C57 139.2(9)
C61 C56 C57 C58 -1.1(18)
N53 C56 C57 C58 -177.9(11)
C56 C57 C58 C59 1(2)
C57 C58 C59 C60 -1(3)
C58 C59 C60 C61 1(3)
C57 C56 C61 C60 0.9(18)
N53 C56 C61 C60 177.8(11)
C59 C60 C61 C56 -1(2)
C75 N71 C71 C72 0.9(14)
Mo2 N71 C71 C72 -173.8(8)
N71 C71 C72 C73 2.2(16)
C71 C72 C73 C74 -4.5(18)
C72 C73 C74 C75 3.5(18)
N73 N72 C75 N71 -1.4(12)
N73 N72 C75 C74 177.4(9)
C71 N71 C75 N72 176.9(9)
Mo2 N71 C75 N72 -7.8(11)
C71 N71 C75 C74 -1.9(13)
Mo2 N71 C75 C74 173.4(7)
C73 C74 C75 N72 -179.1(11)
C73 C74 C75 N71 -0.3(16)
N72 N73 C76 C81 171.6(7)
Mo2 N73 C76 C81 -15.7(9)
N72 N73 C76 C77 -7.5(13)
Mo2 N73 C76 C77 165.1(8)
N73 C76 C77 C78 178.6(10)
C81 C76 C77 C78 -0.5(15)
C76 C77 C78 C79 1.3(18)
C77 C78 C79 C80 0(2)
C78 C79 C80 C81 -1.5(19)
C82 N74 C81 C80 28.3(13)
Mo2 N74 C81 C80 -165.0(8)
C82 N74 C81 C76 -154.2(8)
Mo2 N74 C81 C76 12.6(10)
C79 C80 C81 N74 179.7(10)
C79 C80 C81 C76 2.2(15)
N73 C76 C81 N74 1.8(11)
C77 C76 C81 N74 -179.0(8)
N73 C76 C81 C80 179.5(8)
C77 C76 C81 C80 -1.3(14)
C81 N74 C82 C87 -134.1(10)
Mo2 N74 C82 C87 60.5(12)
C81 N74 C82 C83 49.3(13)
Mo2 N74 C82 C83 -116.1(9)
C87 C82 C83 C84 1.7(18)
N74 C82 C83 C84 178.2(11)
C82 C83 C84 C85 -3(2)
C83 C84 C85 C86 3(3)
C84 C85 C86 C87 -3(2)
C83 C82 C87 C86 -1.3(17)
N74 C82 C87 C86 -177.9(10)
C85 C86 C87 C82 2.0(19)
